data_4303168
loop_
_publ_author_name
'Dimitri Coucouvanis'
'Alok R. Paital'
'Qinwei Zhang'
'Nicolai Lehnert'
'Reinhart Ahlrichs'
'Karin Fink'
'Dieter Fenske'
'Annie K. Powell'
'Yanhua Lan'

_publ_contact_author_address
;Department of Chemistry
University of Michigan
Ann Arbor-48109
USA
;
_publ_contact_author_email dcouc@umich.edu
_publ_contact_author_name 'Dimitri Coucouvanis'
_publ_contact_author_phone 734-764-7339
_publ_section_title
;
Synthesis, Electronic Structure, and Structural Characterization of the
New, "Non-Innocent" 4,5-Dithio-Catecholate Ligand, Its Metal Complexes,
and Their Oxidized 4,5-Dithio-o-quinone Derivatives
;
_journal_name_full 'Inorganic Chemistry'
_journal_page_first 8830
_journal_page_last 8844
_journal_paper_doi 10.1021/ic901002y
_journal_volume 48
_journal_year 2009
_chemical_formula_sum 'C84 H68 Br2 Ni O4 P3 S4'
_chemical_formula_weight 1581.06
_chemical_name_systematic
;
 ?
;
_space_group_IT_number 14
_symmetry_cell_setting monoclinic
_symmetry_space_group_name_Hall '-P 2ybc'
_symmetry_space_group_name_H-M 'P 1 21/c 1'
_atom_sites_solution_hydrogens geom
_atom_sites_solution_primary direct
_atom_sites_solution_secondary difmap
_audit_creation_method SHELXL-97
_cell_angle_alpha 90.00
_cell_angle_beta 93.1770(10)
_cell_angle_gamma 90.00
_cell_formula_units_Z 4
_cell_length_a 18.3511(14)
_cell_length_b 14.3261(11)
_cell_length_c 27.677(2)
_cell_measurement_temperature 85(2)
_cell_volume 7265.1(9)
_computing_cell_refinement 'Bruker SAINT'
_computing_data_collection 'Bruker SMART-APEX'
_computing_data_reduction 'Bruker SAINT'
_computing_structure_refinement 'SHELXL-97 (Sheldrick, 1997)'
_computing_structure_solution 'SHELXS-97 (Sheldrick, 1990)'
_diffrn_ambient_temperature 85(2)
_diffrn_measured_fraction_theta_full 1.000
_diffrn_measured_fraction_theta_max 1.000
_diffrn_measurement_device_type 'CCD area detector'
_diffrn_measurement_method 'phi and omega scans'
_diffrn_radiation_monochromator graphite
_diffrn_radiation_source 'fine-focus sealed tube'
_diffrn_radiation_type MoK\a
_diffrn_radiation_wavelength 0.71073
_diffrn_reflns_av_R_equivalents 0.0476
_diffrn_reflns_av_sigmaI/netI 0.0234
_diffrn_reflns_limit_h_max 18
_diffrn_reflns_limit_h_min -18
_diffrn_reflns_limit_k_max 14
_diffrn_reflns_limit_k_min -14
_diffrn_reflns_limit_l_max 27
_diffrn_reflns_limit_l_min -27
_diffrn_reflns_number 85309
_diffrn_reflns_theta_full 20.82
_diffrn_reflns_theta_max 20.82
_diffrn_reflns_theta_min 1.11
_exptl_absorpt_coefficient_mu 1.600
_exptl_absorpt_correction_T_max 0.894
_exptl_absorpt_correction_T_min 0.688
_exptl_absorpt_correction_type multi-scan
_exptl_crystal_colour Brown
_exptl_crystal_density_diffrn 1.445
_exptl_crystal_density_method 'not measured'
_exptl_crystal_description Plate
_exptl_crystal_F_000 3244
_exptl_crystal_size_max 0.35
_exptl_crystal_size_mid 0.20
_exptl_crystal_size_min 0.07
_refine_diff_density_max 0.573
_refine_diff_density_min -0.267
_refine_diff_density_rms 0.053
_refine_ls_extinction_method none
_refine_ls_goodness_of_fit_ref 1.063
_refine_ls_hydrogen_treatment mixed
_refine_ls_matrix_type full
_refine_ls_number_parameters 899
_refine_ls_number_reflns 7609
_refine_ls_number_restraints 2
_refine_ls_restrained_S_all 1.063
_refine_ls_R_factor_all 0.0347
_refine_ls_R_factor_gt 0.0287
_refine_ls_shift/su_max 0.006
_refine_ls_shift/su_mean 0.000
_refine_ls_structure_factor_coef Fsqd
_refine_ls_weighting_details 'calc w=1/[\s^2^(Fo^2^)+(0.0354P)^2^+8.7231P] where P=(Fo^2^+2Fc^2^)/3'
_refine_ls_weighting_scheme calc
_refine_ls_wR_factor_gt 0.0707
_refine_ls_wR_factor_ref 0.0764
_reflns_number_gt 6756
_reflns_number_total 7609
_reflns_threshold_expression >2sigma(I)
_cod_data_source_file ic901002y_si_001_3.cif
_cod_data_source_block V
_cod_depositor_comments
;
The following automatic conversions were performed:
'_symmetry_cell_setting' value 'Monoclinic' changed to 'monoclinic'
according to '/home/saulius/struct/CIF-dictionaries/cif_core.dic'
dictionary named 'cif_core.dic' version 2.4.1 from 2010-06-29.

Automatic conversion script
Id: cif_fix_enum 1527 2010-12-29 10:47:43Z saulius 
;
_cod_original_cell_volume 7265.1(10)
_cod_database_code 4303168

loop_
_symmetry_equiv_pos_as_xyz
'x, y, z'
'-x, y+1/2, -z+1/2'
'-x, -y, -z'
'x, -y-1/2, z-1/2'

loop_
_atom_site_label
_atom_site_type_symbol
_atom_site_fract_x
_atom_site_fract_y
_atom_site_fract_z
_atom_site_U_iso_or_equiv
_atom_site_adp_type
_atom_site_occupancy
_atom_site_symmetry_multiplicity
_atom_site_calc_flag
_atom_site_refinement_flags
_atom_site_disorder_assembly
_atom_site_disorder_group
H5 H 0.440(3) 0.393(3) 0.0832(17) 0.076(17) Uiso 1 1 d . . .
H10 H 1.069(3) 0.617(3) 0.4205(18) 0.081(17) Uiso 1 1 d . . .
H4 H 0.556(2) 0.524(3) 0.0323(17) 0.12(2) Uiso 1 1 d D . .
H11 H 0.957(3) 0.461(3) 0.4646(19) 0.14(2) Uiso 1 1 d D . .
Ni1 Ni 0.75885(2) 0.49232(3) 0.247756(14) 0.02747(13) Uani 1 1 d . . .
P1 P 0.49505(4) 0.55332(6) 0.38958(3) 0.0227(2) Uani 1 1 d . . .
S4 S 0.85657(5) 0.57612(6) 0.25222(3) 0.0322(2) Uani 1 1 d . . .
S2 S 0.73519(5) 0.55052(6) 0.17771(3) 0.0366(2) Uani 1 1 d . . .
S1 S 0.65950(4) 0.41162(6) 0.24429(3) 0.0277(2) Uani 1 1 d . . .
S3 S 0.78408(5) 0.43083(6) 0.31691(3) 0.0305(2) Uani 1 1 d . . .
O1 O 0.45573(13) 0.37937(17) 0.11191(10) 0.0380(6) Uani 1 1 d . . .
C31 C 0.43134(17) 0.6157(2) 0.42440(11) 0.0261(8) Uani 1 1 d . . .
O2 O 0.52749(13) 0.49052(17) 0.04967(9) 0.0401(6) Uani 1 1 d D . .
C6 C 0.55211(17) 0.3974(2) 0.17105(12) 0.0267(8) Uani 1 1 d . . .
H6 H 0.5270 0.3570 0.1917 0.032 Uiso 1 1 calc R . .
C4 C 0.55986(19) 0.4757(2) 0.09464(12) 0.0299(9) Uani 1 1 d . . .
O4 O 1.04917(14) 0.62916(17) 0.38945(11) 0.0458(7) Uani 1 1 d . . .
C24 C 0.61017(18) 0.6291(2) 0.44667(12) 0.0308(8) Uani 1 1 d . . .
H24 H 0.5779 0.6783 0.4540 0.037 Uiso 1 1 calc R . .
C2 C 0.65555(18) 0.4951(2) 0.15619(12) 0.0297(8) Uani 1 1 d . . .
C13 C 0.48959(16) 0.5998(2) 0.32933(11) 0.0214(7) Uani 1 1 d . . .
C36 C 0.37161(17) 0.5706(2) 0.44243(12) 0.0312(8) Uani 1 1 d . . .
H36 H 0.3661 0.5051 0.4384 0.037 Uiso 1 1 calc R . .
C17 C 0.41817(18) 0.6698(2) 0.26360(12) 0.0314(8) Uani 1 1 d . . .
H17 H 0.3747 0.6996 0.2514 0.038 Uiso 1 1 calc R . .
C5 C 0.52177(18) 0.4183(2) 0.12583(12) 0.0286(8) Uani 1 1 d . . .
C12 C 0.89281(18) 0.4698(2) 0.38536(13) 0.0327(9) Uani 1 1 d . . .
H12 H 0.8708 0.4245 0.4050 0.039 Uiso 1 1 calc R . .
C15 C 0.53753(18) 0.6096(2) 0.25068(12) 0.0288(8) Uani 1 1 d . . .
H15 H 0.5756 0.5982 0.2295 0.035 Uiso 1 1 calc R . .
C14 C 0.54581(17) 0.5832(2) 0.29868(11) 0.0237(8) Uani 1 1 d . . .
H14 H 0.5896 0.5539 0.3107 0.028 Uiso 1 1 calc R . .
C32 C 0.43876(18) 0.7119(2) 0.43052(12) 0.0331(9) Uani 1 1 d . . .
H32 H 0.4786 0.7436 0.4175 0.040 Uiso 1 1 calc R . .
C30 C 0.44131(17) 0.3954(2) 0.34328(13) 0.0312(9) Uani 1 1 d . . .
H30 H 0.4365 0.4329 0.3150 0.037 Uiso 1 1 calc R . .
C8 C 0.89529(18) 0.5544(2) 0.30972(12) 0.0305(8) Uani 1 1 d . . .
C19 C 0.58641(16) 0.5571(2) 0.41620(11) 0.0226(8) Uani 1 1 d . . .
C35 C 0.32019(19) 0.6208(3) 0.46618(13) 0.0389(9) Uani 1 1 d . . .
H35 H 0.2788 0.5901 0.4779 0.047 Uiso 1 1 calc R . .
C25 C 0.46917(16) 0.4326(2) 0.38629(12) 0.0248(8) Uani 1 1 d . . .
C16 C 0.47385(18) 0.6524(2) 0.23348(12) 0.0307(8) Uani 1 1 d . . .
H16 H 0.4684 0.6701 0.2004 0.037 Uiso 1 1 calc R . .
C21 C 0.70458(18) 0.4860(2) 0.42602(12) 0.0315(9) Uani 1 1 d . . .
H21 H 0.7371 0.4368 0.4192 0.038 Uiso 1 1 calc R . .
C29 C 0.42022(18) 0.3021(2) 0.34192(15) 0.0413(10) Uani 1 1 d . . .
H29 H 0.4012 0.2752 0.3125 0.050 Uiso 1 1 calc R . .
C22 C 0.72765(18) 0.5571(2) 0.45601(12) 0.0310(8) Uani 1 1 d . . .
H22 H 0.7762 0.5572 0.4698 0.037 Uiso 1 1 calc R . .
C18 C 0.42592(17) 0.6436(2) 0.31180(12) 0.0284(8) Uani 1 1 d . . .
H18 H 0.3878 0.6555 0.3328 0.034 Uiso 1 1 calc R . .
C28 C 0.42701(18) 0.2489(2) 0.38330(17) 0.0442(11) Uani 1 1 d . . .
H28 H 0.4120 0.1854 0.3822 0.053 Uiso 1 1 calc R . .
C23 C 0.68087(19) 0.6287(2) 0.46633(13) 0.0354(9) Uani 1 1 d . . .
H23 H 0.6974 0.6781 0.4871 0.042 Uiso 1 1 calc R . .
C11 C 0.95439(19) 0.5156(2) 0.40278(13) 0.0332(9) Uani 1 1 d . . .
O3 O 0.98469(14) 0.50088(19) 0.44810(10) 0.0507(7) Uani 1 1 d D . .
C1 C 0.61940(18) 0.4350(2) 0.18690(11) 0.0270(8) Uani 1 1 d . . .
C33 C 0.3881(2) 0.7610(2) 0.45555(13) 0.0403(9) Uani 1 1 d . . .
H33 H 0.3941 0.8262 0.4608 0.048 Uiso 1 1 calc R . .
C20 C 0.63436(18) 0.4854(2) 0.40568(12) 0.0303(8) Uani 1 1 d . . .
H20 H 0.6187 0.4362 0.3845 0.036 Uiso 1 1 calc R . .
C34 C 0.3290(2) 0.7153(3) 0.47285(13) 0.0441(10) Uani 1 1 d . . .
H34 H 0.2938 0.7494 0.4896 0.053 Uiso 1 1 calc R . .
C3 C 0.62576(19) 0.5128(2) 0.10971(12) 0.0301(8) Uani 1 1 d . . .
H3 H 0.6515 0.5510 0.0883 0.036 Uiso 1 1 calc R . .
C10 C 0.98799(18) 0.5811(2) 0.37347(13) 0.0322(9) Uani 1 1 d . . .
C27 C 0.4551(2) 0.2858(2) 0.42628(15) 0.0410(10) Uani 1 1 d . . .
H27 H 0.4595 0.2482 0.4546 0.049 Uiso 1 1 calc R . .
C26 C 0.47692(18) 0.3777(2) 0.42783(13) 0.0339(9) Uani 1 1 d . . .
H26 H 0.4972 0.4036 0.4572 0.041 Uiso 1 1 calc R . .
C7 C 0.86238(18) 0.4888(2) 0.33948(12) 0.0291(8) Uani 1 1 d . . .
C9 C 0.95918(18) 0.5990(2) 0.32765(13) 0.0319(9) Uani 1 1 d . . .
H9 H 0.9829 0.6422 0.3077 0.038 Uiso 1 1 calc R . .
P3 P 0.15455(5) 0.54760(6) 0.06274(3) 0.0270(2) Uani 1 1 d . . .
C73 C 0.14500(17) 0.5562(2) -0.00206(11) 0.0279(8) Uani 1 1 d . . .
C72 C 0.0936(2) 0.3730(2) 0.06218(13) 0.0365(9) Uani 1 1 d . . .
H72 H 0.0520 0.4030 0.0473 0.044 Uiso 1 1 calc R . .
C66 C 0.30226(19) 0.5812(2) 0.06149(12) 0.0337(9) Uani 1 1 d . . .
H66 H 0.3015 0.5364 0.0361 0.040 Uiso 1 1 calc R . .
C61 C 0.23802(18) 0.6033(2) 0.08352(11) 0.0280(8) Uani 1 1 d . . .
C79 C 0.08133(17) 0.6019(2) 0.09266(12) 0.0280(8) Uani 1 1 d . . .
C68 C 0.2164(2) 0.3810(2) 0.09784(12) 0.0366(9) Uani 1 1 d . . .
H68 H 0.2587 0.4160 0.1074 0.044 Uiso 1 1 calc R . .
C84 C 0.0606(2) 0.6927(3) 0.08332(16) 0.0625(13) Uani 1 1 d . . .
H84 H 0.0826 0.7266 0.0585 0.075 Uiso 1 1 calc R . .
C81 C -0.0031(2) 0.5984(3) 0.15554(15) 0.0564(12) Uani 1 1 d . . .
H81 H -0.0247 0.5654 0.1809 0.068 Uiso 1 1 calc R . .
C62 C 0.24001(19) 0.6695(2) 0.12030(12) 0.0372(9) Uani 1 1 d . . .
H62 H 0.1967 0.6847 0.1359 0.045 Uiso 1 1 calc R . .
C76 C 0.1380(2) 0.5709(3) -0.10163(13) 0.0420(10) Uani 1 1 d . . .
H76 H 0.1363 0.5758 -0.1359 0.050 Uiso 1 1 calc R . .
C70 C 0.1536(2) 0.2342(2) 0.09125(13) 0.0418(10) Uani 1 1 d . . .
H70 H 0.1530 0.1688 0.0967 0.050 Uiso 1 1 calc R . .
C69 C 0.2148(2) 0.2850(2) 0.10501(13) 0.0414(10) Uani 1 1 d . . .
H69 H 0.2564 0.2543 0.1195 0.050 Uiso 1 1 calc R . .
C64 C 0.36798(19) 0.6912(3) 0.11227(13) 0.0375(9) Uani 1 1 d . . .
H64 H 0.4123 0.7222 0.1218 0.045 Uiso 1 1 calc R . .
C67 C 0.15522(18) 0.4253(2) 0.07651(11) 0.0283(8) Uani 1 1 d . . .
C80 C 0.0492(2) 0.5556(3) 0.12947(13) 0.0462(11) Uani 1 1 d . . .
H80 H 0.0634 0.4933 0.1370 0.055 Uiso 1 1 calc R . .
C78 C 0.1270(3) 0.6377(3) -0.02466(15) 0.0851(19) Uani 1 1 d . . .
H78 H 0.1166 0.6910 -0.0058 0.102 Uiso 1 1 calc R . .
C63 C 0.30493(19) 0.7132(3) 0.13418(13) 0.0413(10) Uani 1 1 d . . .
H63 H 0.3059 0.7588 0.1591 0.050 Uiso 1 1 calc R . .
C74 C 0.1584(3) 0.4814(3) -0.03018(14) 0.0747(16) Uani 1 1 d . . .
H74 H 0.1701 0.4230 -0.0155 0.090 Uiso 1 1 calc R . .
C77 C 0.1236(3) 0.6449(3) -0.07439(15) 0.0757(16) Uani 1 1 d . . .
H77 H 0.1109 0.7027 -0.0894 0.091 Uiso 1 1 calc R . .
C83 C 0.0082(2) 0.7348(3) 0.10989(17) 0.0641(13) Uani 1 1 d . . .
H83 H -0.0054 0.7977 0.1033 0.077 Uiso 1 1 calc R . .
C75 C 0.1552(3) 0.4889(3) -0.07966(15) 0.0864(19) Uani 1 1 d . . .
H75 H 0.1652 0.4358 -0.0987 0.104 Uiso 1 1 calc R . .
C65 C 0.36712(19) 0.6241(3) 0.07634(13) 0.0383(9) Uani 1 1 d . . .
H65 H 0.4111 0.6075 0.0619 0.046 Uiso 1 1 calc R . .
C82 C -0.02398(19) 0.6870(3) 0.14527(15) 0.0457(10) Uani 1 1 d . . .
H82 H -0.0610 0.7157 0.1628 0.055 Uiso 1 1 calc R . .
C71 C 0.0929(2) 0.2775(3) 0.06953(13) 0.0428(10) Uani 1 1 d . . .
H71 H 0.0510 0.2419 0.0597 0.051 Uiso 1 1 calc R . .
Br2 Br 0.870396(18) 0.37856(2) 0.504721(13) 0.03595(12) Uani 1 1 d . . .
Br1 Br 0.365859(18) 0.37104(2) 0.007774(11) 0.02928(11) Uani 1 1 d . . .
P2 P 0.18338(4) 0.42344(6) 0.29624(3) 0.0259(2) Uani 1 1 d . . .
C42 C 0.25687(17) 0.2849(2) 0.25000(11) 0.0279(8) Uani 1 1 d . . .
H42 H 0.2214 0.2439 0.2619 0.033 Uiso 1 1 calc R . .
C58 C -0.02932(17) 0.3390(2) 0.21382(12) 0.0295(8) Uani 1 1 d . . .
H58 H -0.0733 0.3203 0.1969 0.035 Uiso 1 1 calc R . .
C56 C 0.09973(18) 0.3633(2) 0.21551(12) 0.0318(9) Uani 1 1 d . . .
H56 H 0.1442 0.3621 0.1995 0.038 Uiso 1 1 calc R . .
C50 C 0.14401(18) 0.4165(2) 0.39106(12) 0.0304(8) Uani 1 1 d . . .
H50 H 0.1168 0.4715 0.3835 0.036 Uiso 1 1 calc R . .
C60 C 0.03381(17) 0.3938(2) 0.28617(12) 0.0302(8) Uani 1 1 d . . .
H60 H 0.0329 0.4136 0.3189 0.036 Uiso 1 1 calc R . .
C41 C 0.30948(17) 0.2508(2) 0.22072(12) 0.0309(8) Uani 1 1 d . . .
H41 H 0.3104 0.1862 0.2128 0.037 Uiso 1 1 calc R . .
C37 C 0.25587(16) 0.3797(2) 0.26205(12) 0.0266(8) Uani 1 1 d . . .
C55 C 0.09943(17) 0.3913(2) 0.26357(11) 0.0254(8) Uani 1 1 d . . .
C51 C 0.14212(19) 0.3771(2) 0.43657(13) 0.0352(9) Uani 1 1 d . . .
H51 H 0.1133 0.4048 0.4602 0.042 Uiso 1 1 calc R . .
C57 C 0.03531(18) 0.3374(2) 0.19100(12) 0.0317(9) Uani 1 1 d . . .
H57 H 0.0357 0.3183 0.1581 0.038 Uiso 1 1 calc R . .
C38 C 0.30816(17) 0.4393(2) 0.24425(12) 0.0313(9) Uani 1 1 d . . .
H38 H 0.3081 0.5037 0.2525 0.038 Uiso 1 1 calc R . .
C59 C -0.03022(18) 0.3676(2) 0.26104(13) 0.0333(9) Uani 1 1 d . . .
H59 H -0.0751 0.3695 0.2766 0.040 Uiso 1 1 calc R . .
C45 C 0.23611(19) 0.6852(3) 0.34248(17) 0.0505(11) Uani 1 1 d . . .
H45 H 0.2577 0.7139 0.3707 0.061 Uiso 1 1 calc R . .
C43 C 0.19157(17) 0.5481(2) 0.30062(13) 0.0313(9) Uani 1 1 d . . .
C54 C 0.22655(17) 0.2956(2) 0.36799(12) 0.0299(8) Uani 1 1 d . . .
H54 H 0.2552 0.2671 0.3445 0.036 Uiso 1 1 calc R . .
C40 C 0.36066(17) 0.3107(2) 0.20293(13) 0.0346(9) Uani 1 1 d . . .
H40 H 0.3964 0.2872 0.1826 0.042 Uiso 1 1 calc R . .
C39 C 0.36021(17) 0.4045(2) 0.21452(13) 0.0341(9) Uani 1 1 d . . .
H39 H 0.3956 0.4451 0.2021 0.041 Uiso 1 1 calc R . .
C44 C 0.22470(18) 0.5901(2) 0.34147(15) 0.0412(10) Uani 1 1 d . . .
H44 H 0.2395 0.5531 0.3688 0.049 Uiso 1 1 calc R . .
C53 C 0.22496(18) 0.2581(2) 0.41389(12) 0.0320(8) Uani 1 1 d . . .
H53 H 0.2536 0.2046 0.4222 0.038 Uiso 1 1 calc R . .
C52 C 0.18216(18) 0.2977(2) 0.44762(12) 0.0331(9) Uani 1 1 d . . .
H52 H 0.1802 0.2702 0.4788 0.040 Uiso 1 1 calc R . .
C49 C 0.18594(16) 0.3753(2) 0.35626(11) 0.0245(8) Uani 1 1 d . . .
C48 C 0.1700(2) 0.6021(3) 0.26070(14) 0.0434(10) Uani 1 1 d . . .
H48 H 0.1462 0.5742 0.2330 0.052 Uiso 1 1 calc R . .
C46 C 0.2164(2) 0.7381(3) 0.30287(19) 0.0540(12) Uani 1 1 d . . .
H46 H 0.2254 0.8034 0.3035 0.065 Uiso 1 1 calc R . .
C47 C 0.1837(2) 0.6979(3) 0.26193(17) 0.0523(12) Uani 1 1 d . . .
H47 H 0.1705 0.7354 0.2345 0.063 Uiso 1 1 calc R . .

loop_
_atom_site_aniso_label
_atom_site_aniso_U_11
_atom_site_aniso_U_22
_atom_site_aniso_U_33
_atom_site_aniso_U_23
_atom_site_aniso_U_13
_atom_site_aniso_U_12
Ni1 0.0324(3) 0.0202(2) 0.0310(3) 0.00141(19) 0.0117(2) -0.00140(19)
P1 0.0230(5) 0.0201(5) 0.0256(5) 0.0014(4) 0.0069(4) -0.0007(4)
S4 0.0327(5) 0.0246(5) 0.0402(5) 0.0063(4) 0.0107(4) -0.0020(4)
S2 0.0504(6) 0.0282(5) 0.0320(5) 0.0045(4) 0.0097(4) -0.0115(4)
S1 0.0297(5) 0.0238(5) 0.0304(5) 0.0047(4) 0.0099(4) 0.0014(4)
S3 0.0344(5) 0.0278(5) 0.0304(5) 0.0016(4) 0.0107(4) -0.0056(4)
O1 0.0345(16) 0.0443(16) 0.0354(16) 0.0070(13) 0.0045(13) 0.0031(12)
C31 0.028(2) 0.024(2) 0.0269(19) 0.0041(15) 0.0087(15) 0.0022(16)
O2 0.0415(15) 0.0406(15) 0.0388(17) 0.0079(12) 0.0078(13) -0.0047(13)
C6 0.029(2) 0.0210(18) 0.031(2) 0.0044(16) 0.0110(17) 0.0048(16)
C4 0.044(2) 0.0235(19) 0.023(2) 0.0044(16) 0.0083(18) 0.0104(18)
O4 0.0386(16) 0.0396(16) 0.0591(19) -0.0032(14) 0.0011(14) -0.0039(13)
C24 0.033(2) 0.025(2) 0.034(2) -0.0006(17) 0.0021(17) 0.0022(16)
C2 0.042(2) 0.0173(18) 0.030(2) -0.0005(16) 0.0106(17) 0.0036(16)
C13 0.0224(19) 0.0164(17) 0.0256(19) -0.0006(14) 0.0027(16) -0.0031(14)
C36 0.035(2) 0.0258(19) 0.034(2) 0.0046(16) 0.0101(17) 0.0017(17)
C17 0.028(2) 0.030(2) 0.036(2) 0.0048(17) -0.0026(17) 0.0017(16)
C5 0.028(2) 0.0250(19) 0.033(2) -0.0002(17) 0.0058(17) 0.0067(16)
C12 0.033(2) 0.029(2) 0.037(2) 0.0030(17) 0.0115(18) 0.0027(17)
C15 0.033(2) 0.0271(19) 0.028(2) -0.0007(16) 0.0087(16) 0.0027(16)
C14 0.0236(18) 0.0203(18) 0.027(2) 0.0007(15) 0.0008(15) -0.0007(14)
C32 0.035(2) 0.028(2) 0.037(2) 0.0041(17) 0.0127(17) 0.0001(17)
C30 0.0231(19) 0.022(2) 0.049(2) -0.0006(17) 0.0060(17) -0.0006(15)
C8 0.032(2) 0.0207(19) 0.040(2) -0.0044(17) 0.0117(17) 0.0043(16)
C19 0.0237(18) 0.0257(19) 0.0188(18) 0.0032(15) 0.0058(14) 0.0001(16)
C35 0.034(2) 0.041(3) 0.043(2) 0.0100(18) 0.0214(18) 0.0072(18)
C25 0.0206(18) 0.0210(19) 0.033(2) -0.0019(17) 0.0079(15) -0.0024(15)
C16 0.040(2) 0.0244(19) 0.027(2) 0.0039(16) -0.0009(18) -0.0043(17)
C21 0.029(2) 0.038(2) 0.027(2) -0.0024(17) 0.0041(16) 0.0081(17)
C29 0.027(2) 0.031(2) 0.066(3) -0.013(2) 0.0052(19) -0.0008(17)
C22 0.0242(19) 0.036(2) 0.032(2) 0.0058(18) 0.0002(16) -0.0029(18)
C18 0.025(2) 0.0266(19) 0.035(2) 0.0015(16) 0.0078(16) 0.0005(16)
C28 0.027(2) 0.019(2) 0.089(3) 0.001(2) 0.023(2) -0.0027(17)
C23 0.037(2) 0.027(2) 0.041(2) -0.0018(17) -0.0057(18) -0.0044(18)
C11 0.032(2) 0.032(2) 0.035(2) -0.0011(18) 0.0046(18) 0.0046(18)
O3 0.0401(16) 0.0558(18) 0.056(2) 0.0056(15) 0.0021(14) -0.0133(14)
C1 0.035(2) 0.0186(18) 0.0282(19) -0.0014(15) 0.0112(16) 0.0086(16)
C33 0.052(2) 0.028(2) 0.044(2) -0.0005(18) 0.023(2) 0.0053(19)
C20 0.031(2) 0.034(2) 0.026(2) -0.0091(16) 0.0033(16) 0.0016(17)
C34 0.052(3) 0.040(3) 0.044(2) 0.0053(19) 0.028(2) 0.016(2)
C3 0.042(2) 0.0202(19) 0.030(2) 0.0009(16) 0.0130(18) -0.0016(17)
C10 0.025(2) 0.025(2) 0.047(3) -0.0077(18) 0.0028(18) 0.0010(17)
C27 0.045(2) 0.026(2) 0.055(3) 0.0084(19) 0.024(2) 0.0010(18)
C26 0.039(2) 0.025(2) 0.040(2) 0.0045(17) 0.0163(17) 0.0022(17)
C7 0.0304(19) 0.0196(18) 0.039(2) -0.0033(16) 0.0145(18) 0.0018(16)
C9 0.034(2) 0.0200(18) 0.044(2) -0.0020(17) 0.0146(18) -0.0008(17)
P3 0.0313(5) 0.0227(5) 0.0277(5) 0.0033(4) 0.0084(4) 0.0042(4)
C73 0.033(2) 0.024(2) 0.028(2) 0.0024(17) 0.0058(16) 0.0007(15)
C72 0.042(2) 0.028(2) 0.041(2) 0.0005(17) 0.0138(18) 0.0053(18)
C66 0.039(2) 0.029(2) 0.034(2) 0.0011(17) 0.0134(18) 0.0092(18)
C61 0.035(2) 0.0235(19) 0.0263(19) 0.0045(16) 0.0071(16) 0.0062(16)
C79 0.0313(19) 0.024(2) 0.029(2) 0.0031(16) 0.0039(16) 0.0015(16)
C68 0.046(2) 0.031(2) 0.033(2) 0.0065(17) 0.0098(18) 0.0020(18)
C84 0.060(3) 0.051(3) 0.081(3) 0.031(2) 0.042(3) 0.028(2)
C81 0.080(3) 0.034(3) 0.060(3) -0.003(2) 0.047(2) 0.000(2)
C62 0.032(2) 0.042(2) 0.038(2) -0.0031(19) 0.0083(17) 0.0079(18)
C76 0.056(3) 0.042(3) 0.028(2) 0.007(2) 0.0063(18) 0.009(2)
C70 0.067(3) 0.022(2) 0.039(2) 0.0062(18) 0.028(2) 0.008(2)
C69 0.054(3) 0.032(2) 0.039(2) 0.0100(18) 0.0131(19) 0.011(2)
C64 0.028(2) 0.041(2) 0.043(2) 0.006(2) -0.0025(18) 0.0020(17)
C67 0.037(2) 0.025(2) 0.0239(19) 0.0030(16) 0.0128(16) 0.0039(18)
C80 0.068(3) 0.028(2) 0.046(2) 0.0029(19) 0.030(2) 0.010(2)
C78 0.202(6) 0.022(2) 0.031(3) -0.003(2) 0.003(3) 0.030(3)
C63 0.037(2) 0.042(2) 0.045(2) -0.0083(19) 0.0024(19) 0.0005(19)
C74 0.154(5) 0.039(3) 0.034(3) 0.015(2) 0.035(3) 0.045(3)
C77 0.160(5) 0.032(3) 0.035(3) 0.006(2) 0.000(3) 0.034(3)
C83 0.057(3) 0.046(3) 0.093(4) 0.022(3) 0.036(3) 0.028(2)
C75 0.185(6) 0.041(3) 0.037(3) 0.007(2) 0.040(3) 0.044(3)
C65 0.026(2) 0.045(2) 0.045(2) 0.007(2) 0.0096(18) 0.0074(18)
C82 0.030(2) 0.044(3) 0.065(3) -0.012(2) 0.021(2) -0.0004(19)
C71 0.051(3) 0.031(2) 0.048(2) -0.0043(19) 0.020(2) -0.002(2)
Br2 0.0326(2) 0.0279(2) 0.0479(2) 0.00324(16) 0.00800(17) -0.00111(16)
Br1 0.0383(2) 0.0236(2) 0.0269(2) 0.00004(14) 0.01032(16) -0.00057(15)
P2 0.0204(5) 0.0229(5) 0.0350(5) 0.0056(4) 0.0057(4) 0.0010(4)
C42 0.0205(18) 0.029(2) 0.034(2) 0.0096(16) 0.0036(16) -0.0014(15)
C58 0.025(2) 0.0279(19) 0.036(2) -0.0007(17) -0.0010(17) 0.0032(15)
C56 0.024(2) 0.040(2) 0.032(2) 0.0106(17) 0.0082(17) 0.0043(16)
C50 0.032(2) 0.0220(19) 0.037(2) -0.0034(17) -0.0027(17) 0.0003(16)
C60 0.029(2) 0.0284(19) 0.035(2) -0.0053(16) 0.0098(17) -0.0016(16)
C41 0.0260(19) 0.030(2) 0.037(2) 0.0044(17) 0.0022(17) 0.0044(17)
C37 0.0186(18) 0.026(2) 0.036(2) 0.0086(16) 0.0013(15) 0.0010(15)
C55 0.0241(19) 0.0234(19) 0.029(2) 0.0061(15) 0.0040(16) 0.0007(15)
C51 0.038(2) 0.036(2) 0.032(2) -0.0073(18) 0.0017(17) 0.0012(18)
C57 0.038(2) 0.033(2) 0.0239(19) 0.0090(16) 0.0007(18) 0.0048(17)
C38 0.0226(19) 0.0247(19) 0.047(2) 0.0068(17) 0.0023(17) 0.0005(16)
C59 0.021(2) 0.030(2) 0.049(3) -0.0089(18) 0.0080(18) 0.0007(16)
C45 0.032(2) 0.030(2) 0.089(3) -0.001(2) 0.009(2) -0.0044(18)
C43 0.0227(19) 0.026(2) 0.046(2) 0.0078(19) 0.0145(17) 0.0057(16)
C54 0.0260(19) 0.029(2) 0.035(2) 0.0006(17) 0.0034(16) 0.0015(16)
C40 0.0224(19) 0.039(2) 0.043(2) 0.0033(18) 0.0099(17) 0.0026(17)
C39 0.0213(19) 0.035(2) 0.048(2) 0.0110(18) 0.0112(17) -0.0015(16)
C44 0.028(2) 0.025(2) 0.071(3) 0.004(2) 0.0015(19) -0.0037(17)
C53 0.034(2) 0.027(2) 0.034(2) 0.0034(18) -0.0022(17) 0.0030(16)
C52 0.042(2) 0.035(2) 0.022(2) -0.0017(17) -0.0044(17) -0.0038(18)
C49 0.0216(18) 0.0241(19) 0.0277(19) 0.0005(15) 0.0005(15) -0.0036(15)
C48 0.050(2) 0.037(2) 0.045(2) 0.009(2) 0.024(2) 0.0143(19)
C46 0.043(2) 0.031(2) 0.092(4) -0.003(3) 0.038(2) -0.003(2)
C47 0.061(3) 0.034(3) 0.066(3) 0.024(2) 0.041(2) 0.021(2)

loop_
_atom_type_symbol
_atom_type_description
_atom_type_scat_dispersion_real
_atom_type_scat_dispersion_imag
_atom_type_scat_source
C C 0.0033 0.0016 'International Tables Vol C Tables 4.2.6.8 and 6.1.1.4'
H H 0.0000 0.0000 'International Tables Vol C Tables 4.2.6.8 and 6.1.1.4'
O O 0.0106 0.0060 'International Tables Vol C Tables 4.2.6.8 and 6.1.1.4'
P P 0.1023 0.0942 'International Tables Vol C Tables 4.2.6.8 and 6.1.1.4'
S S 0.1246 0.1234 'International Tables Vol C Tables 4.2.6.8 and 6.1.1.4'
Ni Ni 0.3393 1.1124 'International Tables Vol C Tables 4.2.6.8 and 6.1.1.4'
Br Br -0.2901 2.4595 'International Tables Vol C Tables 4.2.6.8 and 6.1.1.4'

loop_
_geom_angle_atom_site_label_1
_geom_angle_atom_site_label_2
_geom_angle_atom_site_label_3
_geom_angle
_geom_angle_site_symmetry_1
_geom_angle_site_symmetry_3
_geom_angle_publ_flag
S2 Ni1 S3 178.36(4) . . ?
S2 Ni1 S4 87.77(4) . . ?
S3 Ni1 S4 92.29(4) . . ?
S2 Ni1 S1 92.31(4) . . ?
S3 Ni1 S1 87.68(3) . . ?
S4 Ni1 S1 178.38(4) . . ?
C13 P1 C25 108.03(15) . . ?
C13 P1 C19 111.91(14) . . ?
C25 P1 C19 106.79(15) . . ?
C13 P1 C31 108.06(14) . . ?
C25 P1 C31 109.21(14) . . ?
C19 P1 C31 112.71(15) . . ?
C8 S4 Ni1 104.48(12) . . ?
C2 S2 Ni1 104.94(11) . . ?
C1 S1 Ni1 104.50(11) . . ?
C7 S3 Ni1 104.97(12) . . ?
C36 C31 C32 119.4(3) . . ?
C36 C31 P1 120.8(2) . . ?
C32 C31 P1 119.7(2) . . ?
C5 C6 C1 120.6(3) . . ?
C3 C4 O2 123.4(3) . . ?
C3 C4 C5 120.2(3) . . ?
O2 C4 C5 116.4(3) . . ?
C23 C24 C19 119.7(3) . . ?
C3 C2 C1 119.8(3) . . ?
C3 C2 S2 120.8(3) . . ?
C1 C2 S2 119.3(3) . . ?
C18 C13 C14 120.1(3) . . ?
C18 C13 P1 119.7(2) . . ?
C14 C13 P1 119.9(2) . . ?
C35 C36 C31 120.1(3) . . ?
C16 C17 C18 119.6(3) . . ?
O1 C5 C6 118.3(3) . . ?
O1 C5 C4 121.9(3) . . ?
C6 C5 C4 119.8(3) . . ?
C11 C12 C7 120.7(3) . . ?
C16 C15 C14 119.9(3) . . ?
C15 C14 C13 119.6(3) . . ?
C33 C32 C31 120.0(3) . . ?
C25 C30 C29 119.0(3) . . ?
C9 C8 C7 118.3(3) . . ?
C9 C8 S4 122.4(3) . . ?
C7 C8 S4 119.3(3) . . ?
C24 C19 C20 119.6(3) . . ?
C24 C19 P1 121.8(2) . . ?
C20 C19 P1 118.6(2) . . ?
C34 C35 C36 119.9(3) . . ?
C30 C25 C26 120.7(3) . . ?
C30 C25 P1 120.1(2) . . ?
C26 C25 P1 119.2(3) . . ?
C17 C16 C15 120.9(3) . . ?
C22 C21 C20 120.3(3) . . ?
C28 C29 C30 119.8(4) . . ?
C21 C22 C23 120.4(3) . . ?
C17 C18 C13 119.9(3) . . ?
C29 C28 C27 121.3(3) . . ?
C22 C23 C24 120.3(3) . . ?
O3 C11 C12 122.5(3) . . ?
O3 C11 C10 117.8(3) . . ?
C12 C11 C10 119.8(3) . . ?
C6 C1 C2 119.1(3) . . ?
C6 C1 S1 122.2(2) . . ?
C2 C1 S1 118.7(3) . . ?
C34 C33 C32 119.8(3) . . ?
C21 C20 C19 119.8(3) . . ?
C35 C34 C33 120.7(3) . . ?
C4 C3 C2 120.4(3) . . ?
O4 C10 C9 118.2(3) . . ?
O4 C10 C11 121.8(3) . . ?
C9 C10 C11 120.0(3) . . ?
C28 C27 C26 119.3(4) . . ?
C27 C26 C25 119.9(3) . . ?
C12 C7 C8 120.2(3) . . ?
C12 C7 S3 121.1(3) . . ?
C8 C7 S3 118.7(3) . . ?
C10 C9 C8 121.0(3) . . ?
C67 P3 C61 111.77(15) . . ?
C67 P3 C79 108.81(15) . . ?
C61 P3 C79 107.87(15) . . ?
C67 P3 C73 106.17(15) . . ?
C61 P3 C73 108.90(15) . . ?
C79 P3 C73 113.38(15) . . ?
C74 C73 C78 117.6(3) . . ?
C74 C73 P3 120.6(3) . . ?
C78 C73 P3 121.8(3) . . ?
C71 C72 C67 120.2(3) . . ?
C65 C66 C61 120.3(3) . . ?
C62 C61 C66 119.1(3) . . ?
C62 C61 P3 121.7(2) . . ?
C66 C61 P3 119.1(3) . . ?
C84 C79 C80 118.1(3) . . ?
C84 C79 P3 122.0(3) . . ?
C80 C79 P3 119.7(3) . . ?
C69 C68 C67 119.3(4) . . ?
C79 C84 C83 120.4(4) . . ?
C82 C81 C80 120.3(4) . . ?
C63 C62 C61 120.0(3) . . ?
C77 C76 C75 119.0(4) . . ?
C69 C70 C71 120.6(3) . . ?
C70 C69 C68 120.5(4) . . ?
C63 C64 C65 120.0(3) . . ?
C68 C67 C72 119.8(3) . . ?
C68 C67 P3 122.1(3) . . ?
C72 C67 P3 118.0(3) . . ?
C79 C80 C81 120.9(3) . . ?
C73 C78 C77 121.4(4) . . ?
C64 C63 C62 120.6(3) . . ?
C73 C74 C75 120.8(4) . . ?
C76 C77 C78 120.3(4) . . ?
C82 C83 C84 120.5(4) . . ?
C76 C75 C74 120.9(4) . . ?
C66 C65 C64 119.9(3) . . ?
C81 C82 C83 119.8(3) . . ?
C72 C71 C70 119.6(4) . . ?
C37 P2 C43 108.82(15) . . ?
C37 P2 C49 111.88(15) . . ?
C43 P2 C49 108.75(16) . . ?
C37 P2 C55 106.56(15) . . ?
C43 P2 C55 110.74(15) . . ?
C49 P2 C55 110.08(14) . . ?
C41 C42 C37 120.1(3) . . ?
C59 C58 C57 120.0(3) . . ?
C57 C56 C55 119.9(3) . . ?
C51 C50 C49 119.9(3) . . ?
C59 C60 C55 120.0(3) . . ?
C40 C41 C42 119.9(3) . . ?
C38 C37 C42 119.5(3) . . ?
C38 C37 P2 121.2(2) . . ?
C42 C37 P2 119.1(2) . . ?
C60 C55 C56 119.3(3) . . ?
C60 C55 P2 120.4(3) . . ?
C56 C55 P2 120.3(2) . . ?
C52 C51 C50 119.9(3) . . ?
C58 C57 C56 120.4(3) . . ?
C39 C38 C37 119.9(3) . . ?
C58 C59 C60 120.4(3) . . ?
C46 C45 C44 120.0(4) . . ?
C48 C43 C44 119.9(3) . . ?
C48 C43 P2 118.8(3) . . ?
C44 C43 P2 121.1(3) . . ?
C53 C54 C49 119.7(3) . . ?
C39 C40 C41 120.6(3) . . ?
C40 C39 C38 120.1(3) . . ?
C45 C44 C43 120.2(4) . . ?
C52 C53 C54 120.4(3) . . ?
C53 C52 C51 120.5(3) . . ?
C54 C49 C50 119.6(3) . . ?
C54 C49 P2 121.1(2) . . ?
C50 C49 P2 119.2(2) . . ?
C43 C48 C47 119.0(4) . . ?
C45 C46 C47 120.8(4) . . ?
C46 C47 C48 120.1(4) . . ?

loop_
_geom_bond_atom_site_label_1
_geom_bond_atom_site_label_2
_geom_bond_distance
_geom_bond_site_symmetry_2
_geom_bond_publ_flag
Ni1 S2 2.1328(10) . ?
Ni1 S3 2.1343(9) . ?
Ni1 S4 2.1559(9) . ?
Ni1 S1 2.1565(9) . ?
P1 C13 1.793(3) . ?
P1 C25 1.794(3) . ?
P1 C19 1.794(3) . ?
P1 C31 1.794(3) . ?
S4 C8 1.735(4) . ?
S2 C2 1.739(4) . ?
S1 C1 1.746(3) . ?
S3 C7 1.745(3) . ?
O1 C5 1.370(4) . ?
C31 C36 1.389(4) . ?
C31 C32 1.393(5) . ?
O2 C4 1.366(4) . ?
C6 C5 1.375(5) . ?
C6 C1 1.395(5) . ?
C4 C3 1.365(5) . ?
C4 C5 1.406(5) . ?
O4 C10 1.369(4) . ?
C24 C23 1.379(5) . ?
C24 C19 1.387(4) . ?
C2 C3 1.393(5) . ?
C2 C1 1.403(5) . ?
C13 C18 1.390(4) . ?
C13 C14 1.392(4) . ?
C36 C35 1.382(5) . ?
C17 C16 1.377(5) . ?
C17 C18 1.386(5) . ?
C12 C11 1.371(5) . ?
C12 C7 1.385(5) . ?
C15 C16 1.381(5) . ?
C15 C14 1.381(4) . ?
C32 C33 1.382(5) . ?
C30 C25 1.377(5) . ?
C30 C29 1.392(5) . ?
C8 C9 1.401(5) . ?
C8 C7 1.408(5) . ?
C19 C20 1.394(4) . ?
C35 C34 1.374(5) . ?
C25 C26 1.394(5) . ?
C21 C22 1.366(5) . ?
C21 C20 1.377(5) . ?
C29 C28 1.376(5) . ?
C22 C23 1.378(5) . ?
C28 C27 1.376(5) . ?
C11 O3 1.360(4) . ?
C11 C10 1.405(5) . ?
C33 C34 1.377(5) . ?
C10 C9 1.371(5) . ?
C27 C26 1.376(5) . ?
P3 C67 1.793(3) . ?
P3 C61 1.793(3) . ?
P3 C79 1.795(3) . ?
P3 C73 1.796(3) . ?
C73 C74 1.355(5) . ?
C73 C78 1.357(5) . ?
C72 C71 1.383(5) . ?
C72 C67 1.395(5) . ?
C66 C65 1.382(5) . ?
C66 C61 1.394(5) . ?
C61 C62 1.390(5) . ?
C79 C84 1.375(5) . ?
C79 C80 1.375(5) . ?
C68 C69 1.390(5) . ?
C68 C67 1.392(5) . ?
C84 C83 1.382(5) . ?
C81 C82 1.352(5) . ?
C81 C80 1.377(5) . ?
C62 C63 1.381(5) . ?
C76 C77 1.336(5) . ?
C76 C75 1.351(5) . ?
C70 C69 1.374(5) . ?
C70 C71 1.383(5) . ?
C64 C63 1.372(5) . ?
C64 C65 1.383(5) . ?
C78 C77 1.378(6) . ?
C74 C75 1.372(6) . ?
C83 C82 1.357(5) . ?
P2 C37 1.788(3) . ?
P2 C43 1.796(3) . ?
P2 C49 1.797(3) . ?
P2 C55 1.803(3) . ?
C42 C41 1.384(4) . ?
C42 C37 1.398(5) . ?
C58 C59 1.370(5) . ?
C58 C57 1.374(5) . ?
C56 C57 1.381(5) . ?
C56 C55 1.389(5) . ?
C50 C51 1.382(5) . ?
C50 C49 1.396(5) . ?
C60 C59 1.384(5) . ?
C60 C55 1.388(4) . ?
C41 C40 1.383(5) . ?
C37 C38 1.395(4) . ?
C51 C52 1.379(5) . ?
C38 C39 1.388(5) . ?
C45 C46 1.365(6) . ?
C45 C44 1.379(5) . ?
C43 C48 1.388(5) . ?
C43 C44 1.390(5) . ?
C54 C53 1.381(5) . ?
C54 C49 1.392(4) . ?
C40 C39 1.381(5) . ?
C53 C52 1.376(5) . ?
C48 C47 1.395(5) . ?
C46 C47 1.379(6) . ?
